data_7105670
loop_
_publ_author_name
'Hongyin Gao'
'Xingxing Wu'
'Junliang Zhang'

_publ_section_title
;
 Exo/endo selectivity-control in Lewis-acid catalyzed tandem
 heterocyclization/formal [4+3] cycloaddition: synthesis of
 polyheterocycles from 2-(1-alkynyl)-2-alken-1-ones and
 1,3-diphenylisobenzofuran
;
_journal_name_full Chem.Commun.
_journal_page_first 8764
_journal_paper_doi 10.1039/c0cc02778b
_journal_volume 46
_journal_year 2010
_chemical_formula_sum 'C38 H28 O2'
_chemical_formula_weight 516.60
_chemical_name_systematic
;
?
;
_space_group_IT_number 33
_symmetry_cell_setting orthorhombic
_symmetry_space_group_name_Hall 'P 2c -2n'
_symmetry_space_group_name_H-M 'P n a 21'
_atom_sites_solution_hydrogens geom
_atom_sites_solution_primary direct
_atom_sites_solution_secondary difmap
_audit_creation_method SHELXL-97
_cell_angle_alpha 90.00
_cell_angle_beta 90.00
_cell_angle_gamma 90.00
_cell_formula_units_Z 4
_cell_length_a 20.5140(6)
_cell_length_b 14.3651(4)
_cell_length_c 9.3329(3)
_cell_measurement_temperature 296(2)
_cell_volume 2750.27(14)
_computing_structure_refinement 'SHELXL-97 (Sheldrick, 1997)'
_computing_structure_solution 'SHELXS-97 (Sheldrick, 1990)'
_diffrn_ambient_temperature 296(2)
_diffrn_measured_fraction_theta_full 1.000
_diffrn_measured_fraction_theta_max 1.000
_diffrn_radiation_monochromator graphite
_diffrn_radiation_source 'fine-focus sealed tube'
_diffrn_radiation_type MoK\a
_diffrn_radiation_wavelength 0.71073
_diffrn_reflns_av_R_equivalents 0.0349
_diffrn_reflns_av_sigmaI/netI 0.0243
_diffrn_reflns_limit_h_max 24
_diffrn_reflns_limit_h_min -23
_diffrn_reflns_limit_k_max 17
_diffrn_reflns_limit_k_min -17
_diffrn_reflns_limit_l_max 11
_diffrn_reflns_limit_l_min -10
_diffrn_reflns_number 31013
_diffrn_reflns_theta_full 25.01
_diffrn_reflns_theta_max 25.01
_diffrn_reflns_theta_min 1.73
_exptl_absorpt_coefficient_mu 0.076
_exptl_absorpt_correction_T_max 1
_exptl_absorpt_correction_T_min 0.791935
_exptl_absorpt_correction_type multi-scan
_exptl_crystal_colour colorless
_exptl_crystal_density_diffrn 1.248
_exptl_crystal_density_method 'not measured'
_exptl_crystal_description block
_exptl_crystal_F_000 1088
_exptl_crystal_size_max 0.430
_exptl_crystal_size_mid 0.301
_exptl_crystal_size_min 0.229
_refine_diff_density_max 0.088
_refine_diff_density_min -0.125
_refine_diff_density_rms 0.025
_refine_ls_abs_structure_details 'Flack H D (1983), Acta Cryst. A39, 876-881'
_refine_ls_abs_structure_Flack 0.6(10)
_refine_ls_extinction_method none
_refine_ls_goodness_of_fit_ref 1.055
_refine_ls_hydrogen_treatment constr
_refine_ls_matrix_type full
_refine_ls_number_parameters 361
_refine_ls_number_reflns 4732
_refine_ls_number_restraints 1
_refine_ls_restrained_S_all 1.055
_refine_ls_R_factor_all 0.0408
_refine_ls_R_factor_gt 0.0328
_refine_ls_shift/su_max 0.000
_refine_ls_shift/su_mean 0.000
_refine_ls_structure_factor_coef Fsqd
_refine_ls_weighting_details 'calc w=1/[\s^2^(Fo^2^)+(0.0350P)^2^+0.3126P] where P=(Fo^2^+2Fc^2^)/3'
_refine_ls_weighting_scheme calc
_refine_ls_wR_factor_gt 0.0721
_refine_ls_wR_factor_ref 0.0767
_reflns_number_gt 4195
_reflns_number_total 4732
_reflns_threshold_expression >2sigma(I)
_cod_data_source_file C0CC02778B.TXT
_cod_data_source_block z_3a
_cod_depositor_comments
;
The following automatic conversions were performed:
'_symmetry_cell_setting' value 'Orthorhombic' changed to 'orthorhombic'
according to '/home/saulius/struct/CIF-dictionaries/cif_core.dic'
dictionary named 'cif_core.dic' version 2.4.1 from 2010-06-29.

Automatic conversion script
Id: cif_fix_enum 1527 2010-12-29 10:47:43Z saulius 
;
_cod_original_sg_symbol_H-M Pna2(1)
_cod_database_code 7105670

loop_
_symmetry_equiv_pos_as_xyz
'x, y, z'
'-x, -y, z+1/2'
'x+1/2, -y+1/2, z'
'-x+1/2, y+1/2, z+1/2'

loop_
_atom_site_label
_atom_site_type_symbol
_atom_site_fract_x
_atom_site_fract_y
_atom_site_fract_z
_atom_site_U_iso_or_equiv
_atom_site_adp_type
_atom_site_occupancy
_atom_site_symmetry_multiplicity
_atom_site_calc_flag
_atom_site_refinement_flags
_atom_site_disorder_assembly
_atom_site_disorder_group
O1 O 0.13279(5) 0.12423(7) 0.22651(12) 0.0342(2) Uani 1 1 d . . .
O2 O 0.23519(6) 0.17559(8) 0.64465(13) 0.0472(3) Uani 1 1 d . . .
C1 C 0.16467(11) 0.27524(14) 0.8338(2) 0.0587(5) Uani 1 1 d . . .
H1A H 0.2070 0.2555 0.8529 0.070 Uiso 1 1 calc R . .
C2 C 0.13082(14) 0.32368(16) 0.9368(2) 0.0754(7) Uani 1 1 d . . .
H2A H 0.1501 0.3351 1.0253 0.090 Uiso 1 1 calc R . .
C3 C 0.06886(13) 0.35535(16) 0.9103(2) 0.0716(7) Uani 1 1 d . . .
H3A H 0.0464 0.3890 0.9796 0.086 Uiso 1 1 calc R . .
C4 C 0.04087(12) 0.33684(16) 0.7816(2) 0.0683(6) Uani 1 1 d . . .
H4A H -0.0011 0.3582 0.7627 0.082 Uiso 1 1 calc R . .
C5 C 0.07393(10) 0.28673(15) 0.6785(2) 0.0573(5) Uani 1 1 d . . .
H5A H 0.0535 0.2739 0.5918 0.069 Uiso 1 1 calc R . .
C6 C 0.13678(9) 0.25517(11) 0.70125(18) 0.0423(4) Uani 1 1 d . . .
C7 C 0.17364(8) 0.20023(11) 0.59694(19) 0.0397(4) Uani 1 1 d . . .
C8 C 0.26177(9) 0.11584(13) 0.5471(2) 0.0460(4) Uani 1 1 d . . .
C9 C 0.21991(8) 0.10245(11) 0.43798(19) 0.0380(4) Uani 1 1 d . . .
C10 C 0.16345(8) 0.15849(11) 0.46740(18) 0.0365(4) Uani 1 1 d . . .
C11 C 0.10584(8) 0.14639(11) 0.36649(17) 0.0358(4) Uani 1 1 d . . .
C12 C 0.07616(8) 0.05377(11) 0.40989(19) 0.0375(4) Uani 1 1 d . . .
C13 C 0.03074(9) 0.03190(13) 0.5141(2) 0.0477(5) Uani 1 1 d . . .
H13A H 0.0098 0.0785 0.5656 0.057 Uiso 1 1 calc R . .
C14 C 0.01725(10) -0.06074(14) 0.5400(2) 0.0569(5) Uani 1 1 d . . .
H14A H -0.0133 -0.0768 0.6093 0.068 Uiso 1 1 calc R . .
C15 C 0.04863(10) -0.12959(14) 0.4641(3) 0.0595(5) Uani 1 1 d . . .
H15A H 0.0386 -0.1917 0.4819 0.071 Uiso 1 1 calc R . .
C16 C 0.09499(9) -0.10768(12) 0.3615(2) 0.0499(5) Uani 1 1 d . . .
H16A H 0.1163 -0.1545 0.3111 0.060 Uiso 1 1 calc R . .
C17 C 0.10892(8) -0.01528(11) 0.33540(18) 0.0378(4) Uani 1 1 d . . .
C18 C 0.15842(8) 0.03074(10) 0.23587(18) 0.0354(4) Uani 1 1 d . . .
C19 C 0.22707(8) 0.04080(11) 0.30783(18) 0.0375(4) Uani 1 1 d . . .
H19A H 0.2411 -0.0209 0.3401 0.045 Uiso 1 1 calc R . .
C20 C 0.16277(8) -0.01161(11) 0.08779(18) 0.0377(4) Uani 1 1 d . . .
C21 C 0.18864(9) -0.10046(12) 0.0700(2) 0.0503(5) Uani 1 1 d . . .
H21A H 0.2031 -0.1335 0.1496 0.060 Uiso 1 1 calc R . .
C22 C 0.19313(11) -0.14004(13) -0.0640(3) 0.0615(6) Uani 1 1 d . . .
H22A H 0.2098 -0.1999 -0.0741 0.074 Uiso 1 1 calc R . .
C23 C 0.17318(12) -0.09179(14) -0.1822(2) 0.0654(6) Uani 1 1 d . . .
H23A H 0.1763 -0.1185 -0.2728 0.079 Uiso 1 1 calc R . .
C24 C 0.14834(11) -0.00321(14) -0.1664(2) 0.0610(5) Uani 1 1 d . . .
H24A H 0.1349 0.0300 -0.2467 0.073 Uiso 1 1 calc R . .
C25 C 0.14324(9) 0.03638(12) -0.0325(2) 0.0455(4) Uani 1 1 d . . .
H25A H 0.1264 0.0962 -0.0232 0.055 Uiso 1 1 calc R . .
C26 C 0.27427(9) 0.16767(13) 0.1513(2) 0.0482(4) Uani 1 1 d . . .
H26A H 0.2430 0.2084 0.1871 0.058 Uiso 1 1 calc R . .
C27 C 0.31726(10) 0.19814(16) 0.0484(2) 0.0599(5) Uani 1 1 d . . .
H27A H 0.3147 0.2590 0.0149 0.072 Uiso 1 1 calc R . .
C28 C 0.36372(11) 0.13923(19) -0.0049(2) 0.0722(7) Uani 1 1 d . . .
H28A H 0.3921 0.1595 -0.0761 0.087 Uiso 1 1 calc R . .
C29 C 0.36826(11) 0.0504(2) 0.0468(3) 0.0736(7) Uani 1 1 d . . .
H29A H 0.4006 0.0109 0.0127 0.088 Uiso 1 1 calc R . .
C30 C 0.32508(9) 0.01909(14) 0.1494(2) 0.0561(5) Uani 1 1 d . . .
H30A H 0.3284 -0.0416 0.1832 0.067 Uiso 1 1 calc R . .
C31 C 0.27689(8) 0.07696(12) 0.20248(19) 0.0408(4) Uani 1 1 d . . .
C32 C -0.00450(9) 0.22313(13) 0.3360(2) 0.0496(4) Uani 1 1 d . . .
H32A H -0.0245 0.1655 0.3473 0.059 Uiso 1 1 calc R . .
C33 C -0.04202(10) 0.30179(15) 0.3131(3) 0.0640(6) Uani 1 1 d . . .
H33A H -0.0872 0.2968 0.3101 0.077 Uiso 1 1 calc R . .
C34 C -0.01316(12) 0.38700(14) 0.2949(2) 0.0626(6) Uani 1 1 d . . .
H34A H -0.0387 0.4399 0.2820 0.075 Uiso 1 1 calc R . .
C35 C 0.05355(11) 0.39395(13) 0.2958(2) 0.0560(5) Uani 1 1 d . . .
H35A H 0.0733 0.4513 0.2797 0.067 Uiso 1 1 calc R . .
C36 C 0.09138(10) 0.31634(11) 0.3204(2) 0.0459(4) Uani 1 1 d . . .
H36A H 0.1365 0.3219 0.3224 0.055 Uiso 1 1 calc R . .
C37 C 0.06271(8) 0.23005(11) 0.34205(18) 0.0384(4) Uani 1 1 d . . .
C38 C 0.32770(11) 0.07962(17) 0.5813(3) 0.0723(7) Uani 1 1 d . . .
H38A H 0.3421 0.0393 0.5056 0.108 Uiso 1 1 calc R . .
H38B H 0.3261 0.0454 0.6696 0.108 Uiso 1 1 calc R . .
H38C H 0.3576 0.1307 0.5908 0.108 Uiso 1 1 calc R . .

loop_
_atom_site_aniso_label
_atom_site_aniso_U_11
_atom_site_aniso_U_22
_atom_site_aniso_U_33
_atom_site_aniso_U_23
_atom_site_aniso_U_13
_atom_site_aniso_U_12
O1 0.0376(6) 0.0354(5) 0.0296(6) -0.0008(5) 0.0000(5) 0.0024(5)
O2 0.0465(7) 0.0596(7) 0.0356(7) -0.0080(6) -0.0075(6) 0.0012(6)
C1 0.0746(14) 0.0622(12) 0.0393(11) -0.0068(9) -0.0052(10) 0.0075(10)
C2 0.111(2) 0.0795(15) 0.0358(12) -0.0142(11) -0.0034(13) 0.0098(14)
C3 0.0950(19) 0.0739(14) 0.0459(13) -0.0153(11) 0.0199(12) 0.0085(13)
C4 0.0677(15) 0.0845(15) 0.0528(14) -0.0131(11) 0.0131(11) 0.0090(12)
C5 0.0532(12) 0.0763(13) 0.0425(12) -0.0114(9) 0.0029(9) -0.0003(10)
C6 0.0547(11) 0.0417(8) 0.0303(9) -0.0018(7) 0.0042(8) -0.0052(8)
C7 0.0404(10) 0.0431(9) 0.0357(9) 0.0000(7) -0.0019(8) -0.0016(7)
C8 0.0421(10) 0.0556(10) 0.0403(10) -0.0041(8) -0.0046(9) 0.0033(8)
C9 0.0372(9) 0.0438(8) 0.0331(9) -0.0001(7) -0.0013(8) 0.0005(7)
C10 0.0365(9) 0.0396(8) 0.0332(9) -0.0008(7) -0.0007(7) -0.0011(7)
C11 0.0347(9) 0.0422(9) 0.0304(9) -0.0023(7) 0.0011(7) 0.0002(7)
C12 0.0346(9) 0.0449(9) 0.0330(9) 0.0016(7) -0.0048(7) 0.0002(7)
C13 0.0416(10) 0.0586(11) 0.0429(11) 0.0028(9) 0.0027(9) 0.0009(8)
C14 0.0478(11) 0.0672(13) 0.0556(13) 0.0193(10) 0.0076(10) -0.0033(10)
C15 0.0592(13) 0.0492(10) 0.0700(14) 0.0174(10) 0.0067(12) -0.0072(9)
C16 0.0524(11) 0.0434(9) 0.0539(12) 0.0025(9) -0.0001(10) -0.0008(8)
C17 0.0366(9) 0.0422(9) 0.0346(10) 0.0018(8) -0.0050(8) -0.0023(7)
C18 0.0365(9) 0.0343(8) 0.0356(9) -0.0003(7) -0.0010(8) 0.0002(7)
C19 0.0377(9) 0.0412(8) 0.0337(9) -0.0018(7) -0.0021(7) 0.0041(7)
C20 0.0356(9) 0.0395(8) 0.0381(9) -0.0041(7) 0.0002(8) -0.0038(7)
C21 0.0580(12) 0.0469(10) 0.0460(12) -0.0045(9) -0.0035(9) 0.0069(8)
C22 0.0796(15) 0.0480(10) 0.0567(14) -0.0169(10) 0.0040(12) 0.0050(10)
C23 0.0911(16) 0.0628(13) 0.0424(13) -0.0179(10) 0.0029(12) -0.0045(11)
C24 0.0833(14) 0.0627(13) 0.0369(11) -0.0013(10) -0.0028(11) -0.0036(11)
C25 0.0558(11) 0.0416(9) 0.0392(10) -0.0032(8) 0.0006(9) -0.0012(8)
C26 0.0403(10) 0.0550(10) 0.0494(11) -0.0036(9) 0.0023(9) -0.0059(8)
C27 0.0565(13) 0.0744(14) 0.0488(13) 0.0013(10) 0.0053(10) -0.0184(10)
C28 0.0625(15) 0.1048(19) 0.0493(14) -0.0154(13) 0.0180(11) -0.0285(14)
C29 0.0537(13) 0.0931(18) 0.0741(17) -0.0314(14) 0.0222(13) -0.0016(12)
C30 0.0470(11) 0.0619(11) 0.0594(13) -0.0153(10) 0.0059(10) 0.0048(9)
C31 0.0358(9) 0.0503(10) 0.0363(10) -0.0095(8) -0.0044(8) -0.0025(7)
C32 0.0454(11) 0.0514(10) 0.0518(11) -0.0080(9) -0.0092(9) 0.0068(8)
C33 0.0488(12) 0.0700(13) 0.0732(15) -0.0112(11) -0.0153(11) 0.0160(10)
C34 0.0726(15) 0.0539(11) 0.0613(14) -0.0075(10) -0.0133(11) 0.0227(11)
C35 0.0797(16) 0.0433(10) 0.0450(11) -0.0016(8) -0.0049(10) 0.0051(10)
C36 0.0513(11) 0.0473(10) 0.0390(10) -0.0030(8) 0.0014(9) 0.0026(8)
C37 0.0430(10) 0.0431(9) 0.0290(9) -0.0054(7) -0.0013(8) 0.0049(7)
C38 0.0567(13) 0.0975(17) 0.0627(15) -0.0166(13) -0.0202(12) 0.0189(12)

loop_
_atom_type_symbol
_atom_type_description
_atom_type_scat_dispersion_real
_atom_type_scat_dispersion_imag
_atom_type_scat_source
C C 0.0033 0.0016 'International Tables Vol C Tables 4.2.6.8 and 6.1.1.4'
H H 0.0000 0.0000 'International Tables Vol C Tables 4.2.6.8 and 6.1.1.4'
O O 0.0106 0.0060 'International Tables Vol C Tables 4.2.6.8 and 6.1.1.4'

loop_
_geom_angle_atom_site_label_1
_geom_angle_atom_site_label_2
_geom_angle_atom_site_label_3
_geom_angle
_geom_angle_site_symmetry_1
_geom_angle_site_symmetry_3
_geom_angle_publ_flag
C18 O1 C11 106.71(11) . . ?
C8 O2 C7 108.09(13) . . ?
C2 C1 C6 121.2(2) . . ?
C2 C1 H1A 119.4 . . ?
C6 C1 H1A 119.4 . . ?
C3 C2 C1 120.6(2) . . ?
C3 C2 H2A 119.7 . . ?
C1 C2 H2A 119.7 . . ?
C4 C3 C2 119.1(2) . . ?
C4 C3 H3A 120.5 . . ?
C2 C3 H3A 120.5 . . ?
C3 C4 C5 120.8(2) . . ?
C3 C4 H4A 119.6 . . ?
C5 C4 H4A 119.6 . . ?
C4 C5 C6 121.5(2) . . ?
C4 C5 H5A 119.3 . . ?
C6 C5 H5A 119.3 . . ?
C5 C6 C1 116.83(17) . . ?
C5 C6 C7 123.80(16) . . ?
C1 C6 C7 119.34(17) . . ?
C10 C7 O2 108.18(14) . . ?
C10 C7 C6 138.29(16) . . ?
O2 C7 C6 113.26(15) . . ?
C9 C8 O2 109.86(15) . . ?
C9 C8 C38 133.97(18) . . ?
O2 C8 C38 116.17(16) . . ?
C8 C9 C10 106.84(15) . . ?
C8 C9 C19 129.07(15) . . ?
C10 C9 C19 124.09(15) . . ?
C7 C10 C9 106.96(15) . . ?
C7 C10 C11 135.83(15) . . ?
C9 C10 C11 116.35(14) . . ?
O1 C11 C37 105.16(13) . . ?
O1 C11 C12 101.56(12) . . ?
C37 C11 C12 120.19(14) . . ?
O1 C11 C10 106.61(12) . . ?
C37 C11 C10 117.25(13) . . ?
C12 C11 C10 104.27(13) . . ?
C13 C12 C17 121.14(16) . . ?
C13 C12 C11 131.06(16) . . ?
C17 C12 C11 107.40(14) . . ?
C14 C13 C12 118.49(18) . . ?
C14 C13 H13A 120.8 . . ?
C12 C13 H13A 120.8 . . ?
C15 C14 C13 120.60(19) . . ?
C15 C14 H14A 119.7 . . ?
C13 C14 H14A 119.7 . . ?
C14 C15 C16 120.88(17) . . ?
C14 C15 H15A 119.6 . . ?
C16 C15 H15A 119.6 . . ?
C17 C16 C15 118.86(18) . . ?
C17 C16 H16A 120.6 . . ?
C15 C16 H16A 120.6 . . ?
C16 C17 C12 119.99(17) . . ?
C16 C17 C18 131.44(16) . . ?
C12 C17 C18 108.54(14) . . ?
O1 C18 C20 109.88(13) . . ?
O1 C18 C17 101.37(12) . . ?
C20 C18 C17 114.90(13) . . ?
O1 C18 C19 105.49(12) . . ?
C20 C18 C19 112.07(13) . . ?
C17 C18 C19 112.14(14) . . ?
C9 C19 C31 112.81(13) . . ?
C9 C19 C18 108.15(13) . . ?
C31 C19 C18 111.16(14) . . ?
C9 C19 H19A 108.2 . . ?
C31 C19 H19A 108.2 . . ?
C18 C19 H19A 108.2 . . ?
C25 C20 C21 118.18(16) . . ?
C25 C20 C18 121.77(14) . . ?
C21 C20 C18 120.03(15) . . ?
C22 C21 C20 120.84(19) . . ?
C22 C21 H21A 119.6 . . ?
C20 C21 H21A 119.6 . . ?
C23 C22 C21 120.27(18) . . ?
C23 C22 H22A 119.9 . . ?
C21 C22 H22A 119.9 . . ?
C22 C23 C24 119.51(19) . . ?
C22 C23 H23A 120.2 . . ?
C24 C23 H23A 120.2 . . ?
C25 C24 C23 120.4(2) . . ?
C25 C24 H24A 119.8 . . ?
C23 C24 H24A 119.8 . . ?
C24 C25 C20 120.74(17) . . ?
C24 C25 H25A 119.6 . . ?
C20 C25 H25A 119.6 . . ?
C27 C26 C31 120.92(19) . . ?
C27 C26 H26A 119.5 . . ?
C31 C26 H26A 119.5 . . ?
C28 C27 C26 120.3(2) . . ?
C28 C27 H27A 119.9 . . ?
C26 C27 H27A 119.9 . . ?
C29 C28 C27 119.7(2) . . ?
C29 C28 H28A 120.1 . . ?
C27 C28 H28A 120.1 . . ?
C28 C29 C30 120.3(2) . . ?
C28 C29 H29A 119.8 . . ?
C30 C29 H29A 119.8 . . ?
C29 C30 C31 120.8(2) . . ?
C29 C30 H30A 119.6 . . ?
C31 C30 H30A 119.6 . . ?
C30 C31 C26 117.92(17) . . ?
C30 C31 C19 120.67(16) . . ?
C26 C31 C19 121.35(15) . . ?
C37 C32 C33 120.13(18) . . ?
C37 C32 H32A 119.9 . . ?
C33 C32 H32A 119.9 . . ?
C34 C33 C32 120.55(19) . . ?
C34 C33 H33A 119.7 . . ?
C32 C33 H33A 119.7 . . ?
C33 C34 C35 119.68(18) . . ?
C33 C34 H34A 120.2 . . ?
C35 C34 H34A 120.2 . . ?
C34 C35 C36 120.26(19) . . ?
C34 C35 H35A 119.9 . . ?
C36 C35 H35A 119.9 . . ?
C35 C36 C37 120.59(19) . . ?
C35 C36 H36A 119.7 . . ?
C37 C36 H36A 119.7 . . ?
C32 C37 C36 118.73(16) . . ?
C32 C37 C11 122.21(15) . . ?
C36 C37 C11 119.02(15) . . ?
C8 C38 H38A 109.5 . . ?
C8 C38 H38B 109.5 . . ?
H38A C38 H38B 109.5 . . ?
C8 C38 H38C 109.5 . . ?
H38A C38 H38C 109.5 . . ?
H38B C38 H38C 109.5 . . ?

loop_
_geom_bond_atom_site_label_1
_geom_bond_atom_site_label_2
_geom_bond_distance
_geom_bond_site_symmetry_2
_geom_bond_publ_flag
O1 C18 1.4449(18) . ?
O1 C11 1.4538(19) . ?
O2 C8 1.365(2) . ?
O2 C7 1.385(2) . ?
C1 C2 1.375(3) . ?
C1 C6 1.393(3) . ?
C1 H1A 0.9300 . ?
C2 C3 1.373(3) . ?
C2 H2A 0.9300 . ?
C3 C4 1.358(3) . ?
C3 H3A 0.9300 . ?
C4 C5 1.380(3) . ?
C4 H4A 0.9300 . ?
C5 C6 1.383(3) . ?
C5 H5A 0.9300 . ?
C6 C7 1.464(2) . ?
C7 C10 1.366(2) . ?
C8 C9 1.346(2) . ?
C8 C38 1.484(3) . ?
C9 C10 1.437(2) . ?
C9 C19 1.510(2) . ?
C10 C11 1.521(2) . ?
C11 C37 1.510(2) . ?
C11 C12 1.518(2) . ?
C12 C13 1.383(2) . ?
C12 C17 1.385(2) . ?
C13 C14 1.381(3) . ?
C13 H13A 0.9300 . ?
C14 C15 1.376(3) . ?
C14 H14A 0.9300 . ?
C15 C16 1.386(3) . ?
C15 H15A 0.9300 . ?
C16 C17 1.379(2) . ?
C16 H16A 0.9300 . ?
C17 C18 1.527(2) . ?
C18 C20 1.513(2) . ?
C18 C19 1.567(2) . ?
C19 C31 1.510(2) . ?
C19 H19A 0.9800 . ?
C20 C25 1.377(2) . ?
C20 C21 1.392(2) . ?
C21 C22 1.377(3) . ?
C21 H21A 0.9300 . ?
C22 C23 1.366(3) . ?
C22 H22A 0.9300 . ?
C23 C24 1.379(3) . ?
C23 H23A 0.9300 . ?
C24 C25 1.377(3) . ?
C24 H24A 0.9300 . ?
C25 H25A 0.9300 . ?
C26 C27 1.375(3) . ?
C26 C31 1.389(2) . ?
C26 H26A 0.9300 . ?
C27 C28 1.368(3) . ?
C27 H27A 0.9300 . ?
C28 C29 1.368(3) . ?
C28 H28A 0.9300 . ?
C29 C30 1.380(3) . ?
C29 H29A 0.9300 . ?
C30 C31 1.383(2) . ?
C30 H30A 0.9300 . ?
C32 C37 1.383(2) . ?
C32 C33 1.384(3) . ?
C32 H32A 0.9300 . ?
C33 C34 1.370(3) . ?
C33 H33A 0.9300 . ?
C34 C35 1.372(3) . ?
C34 H34A 0.9300 . ?
C35 C36 1.378(3) . ?
C35 H35A 0.9300 . ?
C36 C37 1.387(2) . ?
C36 H36A 0.9300 . ?
C38 H38A 0.9600 . ?
C38 H38B 0.9600 . ?
C38 H38C 0.9600 . ?

loop_
_geom_torsion_atom_site_label_1
_geom_torsion_atom_site_label_2
_geom_torsion_atom_site_label_3
_geom_torsion_atom_site_label_4
_geom_torsion
_geom_torsion_site_symmetry_1
_geom_torsion_site_symmetry_2
_geom_torsion_site_symmetry_3
_geom_torsion_site_symmetry_4
_geom_torsion_publ_flag
C6 C1 C2 C3 -1.4(3) . . . . ?
C1 C2 C3 C4 1.1(4) . . . . ?
C2 C3 C4 C5 0.2(4) . . . . ?
C3 C4 C5 C6 -1.2(4) . . . . ?
C4 C5 C6 C1 0.9(3) . . . . ?
C4 C5 C6 C7 178.75(19) . . . . ?
C2 C1 C6 C5 0.4(3) . . . . ?
C2 C1 C6 C7 -177.56(19) . . . . ?
C8 O2 C7 C10 -2.33(18) . . . . ?
C8 O2 C7 C6 172.86(14) . . . . ?
C5 C6 C7 C10 -6.0(3) . . . . ?
C1 C6 C7 C10 171.8(2) . . . . ?
C5 C6 C7 O2 -179.12(17) . . . . ?
C1 C6 C7 O2 -1.3(2) . . . . ?
C7 O2 C8 C9 0.9(2) . . . . ?
C7 O2 C8 C38 -178.66(17) . . . . ?
O2 C8 C9 C10 0.9(2) . . . . ?
C38 C8 C9 C10 -179.7(2) . . . . ?
O2 C8 C9 C19 -178.33(16) . . . . ?
C38 C8 C9 C19 1.1(4) . . . . ?
O2 C7 C10 C9 2.81(18) . . . . ?
C6 C7 C10 C9 -170.53(19) . . . . ?
O2 C7 C10 C11 171.31(17) . . . . ?
C6 C7 C10 C11 -2.0(3) . . . . ?
C8 C9 C10 C7 -2.29(19) . . . . ?
C19 C9 C10 C7 176.96(15) . . . . ?
C8 C9 C10 C11 -173.37(15) . . . . ?
C19 C9 C10 C11 5.9(2) . . . . ?
C18 O1 C11 C37 -163.66(12) . . . . ?
C18 O1 C11 C12 -37.70(14) . . . . ?
C18 O1 C11 C10 71.18(15) . . . . ?
C7 C10 C11 O1 160.23(18) . . . . ?
C9 C10 C11 O1 -32.05(18) . . . . ?
C7 C10 C11 C37 42.8(3) . . . . ?
C9 C10 C11 C37 -149.48(15) . . . . ?
C7 C10 C11 C12 -92.8(2) . . . . ?
C9 C10 C11 C12 74.91(17) . . . . ?
O1 C11 C12 C13 -163.09(17) . . . . ?
C37 C11 C12 C13 -47.8(3) . . . . ?
C10 C11 C12 C13 86.2(2) . . . . ?
O1 C11 C12 C17 24.28(16) . . . . ?
C37 C11 C12 C17 139.61(15) . . . . ?
C10 C11 C12 C17 -86.40(16) . . . . ?
C17 C12 C13 C14 -1.8(3) . . . . ?
C11 C12 C13 C14 -173.54(18) . . . . ?
C12 C13 C14 C15 0.3(3) . . . . ?
C13 C14 C15 C16 0.8(3) . . . . ?
C14 C15 C16 C17 -0.6(3) . . . . ?
C15 C16 C17 C12 -0.8(3) . . . . ?
C15 C16 C17 C18 177.13(18) . . . . ?
C13 C12 C17 C16 2.0(3) . . . . ?
C11 C12 C17 C16 175.54(16) . . . . ?
C13 C12 C17 C18 -176.36(15) . . . . ?
C11 C12 C17 C18 -2.84(18) . . . . ?
C11 O1 C18 C20 157.76(13) . . . . ?
C11 O1 C18 C17 35.79(15) . . . . ?
C11 O1 C18 C19 -81.25(14) . . . . ?
C16 C17 C18 O1 162.06(18) . . . . ?
C12 C17 C18 O1 -19.80(17) . . . . ?
C16 C17 C18 C20 43.6(3) . . . . ?
C12 C17 C18 C20 -138.22(14) . . . . ?
C16 C17 C18 C19 -85.9(2) . . . . ?
C12 C17 C18 C19 92.28(15) . . . . ?
C8 C9 C19 C31 -71.0(2) . . . . ?
C10 C9 C19 C31 109.90(18) . . . . ?
C8 C9 C19 C18 165.62(17) . . . . ?
C10 C9 C19 C18 -13.5(2) . . . . ?
O1 C18 C19 C9 47.81(16) . . . . ?
C20 C18 C19 C9 167.36(13) . . . . ?
C17 C18 C19 C9 -61.68(16) . . . . ?
O1 C18 C19 C31 -76.54(15) . . . . ?
C20 C18 C19 C31 43.01(17) . . . . ?
C17 C18 C19 C31 173.97(13) . . . . ?
O1 C18 C20 C25 -0.8(2) . . . . ?
C17 C18 C20 C25 112.70(17) . . . . ?
C19 C18 C20 C25 -117.76(17) . . . . ?
O1 C18 C20 C21 177.47(15) . . . . ?
C17 C18 C20 C21 -69.0(2) . . . . ?
C19 C18 C20 C21 60.5(2) . . . . ?
C25 C20 C21 C22 -1.5(3) . . . . ?
C18 C20 C21 C22 -179.85(18) . . . . ?
C20 C21 C22 C23 1.1(3) . . . . ?
C21 C22 C23 C24 -0.2(3) . . . . ?
C22 C23 C24 C25 -0.4(3) . . . . ?
C23 C24 C25 C20 0.0(3) . . . . ?
C21 C20 C25 C24 0.9(3) . . . . ?
C18 C20 C25 C24 179.26(18) . . . . ?
C31 C26 C27 C28 -0.3(3) . . . . ?
C26 C27 C28 C29 -1.5(3) . . . . ?
C27 C28 C29 C30 1.9(3) . . . . ?
C28 C29 C30 C31 -0.5(3) . . . . ?
C29 C30 C31 C26 -1.2(3) . . . . ?
C29 C30 C31 C19 176.13(18) . . . . ?
C27 C26 C31 C30 1.6(3) . . . . ?
C27 C26 C31 C19 -175.71(17) . . . . ?
C9 C19 C31 C30 130.25(17) . . . . ?
C18 C19 C31 C30 -108.08(18) . . . . ?
C9 C19 C31 C26 -52.5(2) . . . . ?
C18 C19 C31 C26 69.15(19) . . . . ?
C37 C32 C33 C34 0.6(3) . . . . ?
C32 C33 C34 C35 1.6(3) . . . . ?
C33 C34 C35 C36 -2.5(3) . . . . ?
C34 C35 C36 C37 1.1(3) . . . . ?
C33 C32 C37 C36 -2.0(3) . . . . ?
C33 C32 C37 C11 -179.89(18) . . . . ?
C35 C36 C37 C32 1.1(3) . . . . ?
C35 C36 C37 C11 179.09(17) . . . . ?
O1 C11 C37 C32 103.25(18) . . . . ?
C12 C11 C37 C32 -10.2(2) . . . . ?
C10 C11 C37 C32 -138.54(17) . . . . ?
O1 C11 C37 C36 -74.64(18) . . . . ?
C12 C11 C37 C36 171.92(15) . . . . ?
C10 C11 C37 C36 43.6(2) . . . . ?
